data_7715744
loop_
_publ_author_name
'George, Tanner'
'Masuda, Jason D.'

_publ_section_title
;
 Contrasting a series of bidentate amido phosphine oxide, sulfide, or
 selenide ligands and complexes of dimethyl aluminum and indium.
;
_journal_issue 20
_journal_name_full 'Dalton transactions (Cambridge, England : 2003)'
_journal_page_first 8823
_journal_page_last 8834
_journal_paper_doi 10.1039/d4dt00662c
_journal_volume 53
_journal_year 2024
_chemical_formula_moiety 'C27 H32 N P Se'
_chemical_formula_sum 'C27 H32 N P Se'
_chemical_formula_weight 480.46
_space_group_crystal_system monoclinic
_space_group_IT_number 14
_space_group_name_Hall '-P 2ybc'
_space_group_name_H-M_alt 'P 1 21/c 1'
_atom_sites_solution_hydrogens geom
_atom_sites_solution_primary dual
_audit_creation_date 2024-01-04
_audit_creation_method
;
Olex2 1.5
(compiled 2023.08.24 svn.re1ec1418 for OlexSys, GUI svn.r6817)
;
_audit_update_record
;
2024-03-04 deposited with the CCDC.	2024-04-16 downloaded from the CCDC.
;
_cell_angle_alpha 90
_cell_angle_beta 100.0610(10)
_cell_angle_gamma 90
_cell_formula_units_Z 16
_cell_length_a 25.7547(14)
_cell_length_b 21.8166(12)
_cell_length_c 17.7353(9)
_cell_measurement_reflns_used 9960
_cell_measurement_temperature 125
_cell_measurement_theta_max 26.32
_cell_measurement_theta_min 2.41
_cell_volume 9811.9(9)
_computing_cell_refinement 'SAINT V8.40A (Bruker, 2019)'
_computing_data_collection 'APEX4 (Bruker AXS Inc., 2021)'
_computing_data_reduction 'SAINT V8.40A (Bruker, 2019)'
_computing_molecular_graphics 'Olex2 1.5 (Dolomanov et al., 2009)'
_computing_publication_material 'Olex2 1.5 (Dolomanov et al., 2009)'
_computing_structure_refinement 'SHELXL 2018/3 (Sheldrick, 2015)'
_computing_structure_solution 'SHELXT 2014/5 (Sheldrick, 2014)'
_diffrn_ambient_temperature 125
_diffrn_detector '100 \\times 140 mm^2^ CMOS sensor'
_diffrn_detector_area_resol_mean 7.3910
_diffrn_detector_type 'Bruker PHOTON III'
_diffrn_measured_fraction_theta_full 1.000
_diffrn_measured_fraction_theta_max 0.956
_diffrn_measurement_device '\k--geometry diffractometer'
_diffrn_measurement_device_type 'Bruker D8 Venture'
_diffrn_measurement_method '\f and \w scans'
_diffrn_radiation_monochromator 'multilayer mirror'
_diffrn_radiation_type MoK\a
_diffrn_radiation_wavelength 0.71073
_diffrn_reflns_av_R_equivalents 0.0671
_diffrn_reflns_av_unetI/netI 0.0686
_diffrn_reflns_Laue_measured_fraction_full 1.000
_diffrn_reflns_Laue_measured_fraction_max 0.956
_diffrn_reflns_limit_h_max 35
_diffrn_reflns_limit_h_min -34
_diffrn_reflns_limit_k_max 28
_diffrn_reflns_limit_k_min -28
_diffrn_reflns_limit_l_max 24
_diffrn_reflns_limit_l_min -24
_diffrn_reflns_number 123334
_diffrn_reflns_point_group_measured_fraction_full 1.000
_diffrn_reflns_point_group_measured_fraction_max 0.956
_diffrn_reflns_theta_full 25.242
_diffrn_reflns_theta_max 29.126
_diffrn_reflns_theta_min 1.231
_diffrn_source 'microfocus sealed tube'
_diffrn_source_current 30.0
_diffrn_source_power 1.5
_diffrn_source_type 'Incoatec I\mS 3.0'
_diffrn_source_voltage 50.0
_diffrn_standards_number 0
_exptl_absorpt_coefficient_mu 1.609
_exptl_absorpt_correction_T_max 0.7459
_exptl_absorpt_correction_T_min 0.6323
_exptl_absorpt_correction_type multi-scan
_exptl_absorpt_process_details
;
SADABS-2016/2 (Bruker,2016/2) was used for absorption correction.
wR2(int) was 0.0793 before and 0.0517 after correction.
The Ratio of minimum to maximum transmission is 0.8477.
The \l/2 correction factor is Not present.
;
_exptl_crystal_colour colourless
_exptl_crystal_colour_primary colourless
_exptl_crystal_density_diffrn 1.301
_exptl_crystal_description Shard
_exptl_crystal_F_000 4000
_exptl_crystal_size_max 0.1
_exptl_crystal_size_mid 0.1
_exptl_crystal_size_min 0.1
_refine_diff_density_max 0.509
_refine_diff_density_min -0.724
_refine_diff_density_rms 0.077
_refine_ls_extinction_method none
_refine_ls_goodness_of_fit_ref 1.002
_refine_ls_hydrogen_treatment constr
_refine_ls_matrix_type full
_refine_ls_number_parameters 1101
_refine_ls_number_reflns 25247
_refine_ls_number_restraints 0
_refine_ls_restrained_S_all 1.002
_refine_ls_R_factor_all 0.0899
_refine_ls_R_factor_gt 0.0413
_refine_ls_shift/su_max 0.005
_refine_ls_shift/su_mean 0.000
_refine_ls_structure_factor_coef Fsqd
_refine_ls_weighting_details 'w=1/[\s^2^(Fo^2^)+(0.0315P)^2^+3.3556P] where P=(Fo^2^+2Fc^2^)/3'
_refine_ls_weighting_scheme calc
_refine_ls_wR_factor_gt 0.0787
_refine_ls_wR_factor_ref 0.0921
_reflns_Friedel_coverage 0.000
_reflns_number_gt 15961
_reflns_number_total 25247
_reflns_threshold_expression 'I > 2\s(I)'
_cod_data_source_file d4dt00662c2.cif
_cod_data_source_block 2019_05_07_jdm_tgimpph2se_0ma_a
_cod_depositor_comments 'Adding full bibliography for 7715739--7715750.cif.'
_cod_database_code 7715744
_shelx_shelxl_version_number 2018/3
_shelx_space_group_comment
;
The symmetry employed for this shelxl refinement is uniquely defined
by the following loop, which should always be used as a source of
symmetry information in preference to the above space-group names.
They are only intended as comments.
;
_shelx_estimated_absorpt_t_max 0.856
_shelx_estimated_absorpt_t_min 0.856
_olex2_refinement_description
;
1. Fixed Uiso
 At 1.2 times of:
  All C(H) groups, All C(H,H) groups
 At 1.5 times of:
  All C(H,H,H) groups
2.a Ternary CH refined with riding coordinates:
 C10(H10), C13(H13), C37(H37), C40(H40), C64(H64), C67(H67), C91(H91), C94(H94)
2.b Secondary CH2 refined with riding coordinates:
 C1(H1A,H1B), C28(H28A,H28B), C55(H55A,H55B), C82(H82A,H82B)
2.c Aromatic/amide H refined with riding coordinates:
 C6(H6), C7(H7), C8(H8), C17(H17), C18(H18), C19(H19), C20(H20), C21(H21),
 C23(H23), C24(H24), C25(H25), C26(H26), C27(H27), C33(H33), C34(H34), C35(H35),
  C44(H44), C45(H45), C46(H46), C47(H47), C48(H48), C50(H50), C51(H51),
 C52(H52), C53(H53), C54(H54), C60(H60), C61(H61), C62(H62), C71(H71), C72(H72),
  C73(H73), C74(H74), C75(H75), C77(H77), C78(H78), C79(H79), C80(H80),
 C81(H81), C87(H87), C88(H88), C89(H89), C98(H98), C99(H99), C100(H100),
 C101(H101), C102(H102), C104(H104), C105(H105), C106(H106), C107(H107),
 C108(H108)
2.d Idealised Me refined as rotating group:
 C3(H3A,H3B,H3C), C11(H11A,H11B,H11C), C12(H12A,H12B,H12C), C14(H14A,H14B,
 H14C), C15(H15A,H15B,H15C), C30(H30A,H30B,H30C), C38(H38A,H38B,H38C), C39(H39A,
 H39B,H39C), C41(H41A,H41B,H41C), C42(H42A,H42B,H42C), C57(H57A,H57B,H57C),
 C65(H65A,H65B,H65C), C66(H66A,H66B,H66C), C68(H68A,H68B,H68C), C69(H69A,H69B,
 H69C), C84(H84A,H84B,H84C), C92(H92A,H92B,H92C), C93(H93A,H93B,H93C), C95(H95A,
 H95B,H95C), C96(H96A,H96B,H96C)
;
_olex2_submission_special_instructions 'No special instructions were received'

loop_
_space_group_symop_operation_xyz
'x, y, z'
'-x, y+1/2, -z+1/2'
'-x, -y, -z'
'x, -y-1/2, z-1/2'

loop_
_atom_site_label
_atom_site_type_symbol
_atom_site_fract_x
_atom_site_fract_y
_atom_site_fract_z
_atom_site_U_iso_or_equiv
_atom_site_adp_type
_atom_site_occupancy
_atom_site_site_symmetry_order
_atom_site_calc_flag
_atom_site_refinement_flags_posn
_atom_site_refinement_flags_adp
_atom_site_refinement_flags_occupancy
_atom_site_disorder_assembly
_atom_site_disorder_group
Se1 Se 0.38583(2) 1.24044(2) 0.26220(2) 0.03138(7) Uani 1 1 d . . . . .
P1 P 0.31045(2) 1.26312(3) 0.20161(3) 0.01819(13) Uani 1 1 d . . . . .
N1 N 0.26701(7) 1.13219(8) 0.10406(10) 0.0189(4) Uani 1 1 d . . . . .
C1 C 0.26170(9) 1.20253(10) 0.20465(13) 0.0199(5) Uani 1 1 d . . . . .
H1A H 0.256055 1.197663 0.258131 0.024 Uiso 1 1 calc R U . . .
H1B H 0.227768 1.215378 0.173416 0.024 Uiso 1 1 calc R U . . .
C2 C 0.27735(8) 1.14104(10) 0.17570(13) 0.0185(5) Uani 1 1 d . . . . .
C3 C 0.30446(10) 1.09659(11) 0.23477(13) 0.0270(6) Uani 1 1 d . . . . .
H3A H 0.337576 1.114558 0.261134 0.040 Uiso 1 1 calc R U . . .
H3B H 0.311950 1.058442 0.209527 0.040 Uiso 1 1 calc R U . . .
H3C H 0.281492 1.087857 0.272059 0.040 Uiso 1 1 calc R U . . .
C4 C 0.28073(9) 1.07626(10) 0.07102(12) 0.0183(5) Uani 1 1 d . . . . .
C5 C 0.33209(9) 1.06841(10) 0.05579(12) 0.0204(5) Uani 1 1 d . . . . .
C6 C 0.34214(10) 1.01532(11) 0.01723(13) 0.0258(6) Uani 1 1 d . . . . .
H6 H 0.376420 1.008941 0.005798 0.031 Uiso 1 1 calc R U . . .
C7 C 0.30386(10) 0.97190(11) -0.00475(13) 0.0281(6) Uani 1 1 d . . . . .
H7 H 0.311948 0.935955 -0.030631 0.034 Uiso 1 1 calc R U . . .
C8 C 0.25347(10) 0.98043(11) 0.01077(13) 0.0267(6) Uani 1 1 d . . . . .
H8 H 0.227310 0.950026 -0.004338 0.032 Uiso 1 1 calc R U . . .
C9 C 0.24059(9) 1.03302(10) 0.04826(12) 0.0214(5) Uani 1 1 d . . . . .
C10 C 0.37425(9) 1.11701(11) 0.07683(13) 0.0237(5) Uani 1 1 d . . . . .
H10 H 0.364704 1.141586 0.120007 0.028 Uiso 1 1 calc R U . . .
C11 C 0.42917(10) 1.09045(13) 0.10382(16) 0.0379(7) Uani 1 1 d . . . . .
H11A H 0.441274 1.069892 0.060906 0.057 Uiso 1 1 calc R U . . .
H11B H 0.427856 1.060814 0.144963 0.057 Uiso 1 1 calc R U . . .
H11C H 0.453654 1.123593 0.122912 0.057 Uiso 1 1 calc R U . . .
C12 C 0.37482(10) 1.16037(11) 0.00987(14) 0.0307(6) Uani 1 1 d . . . . .
H12A H 0.382525 1.137201 -0.034218 0.046 Uiso 1 1 calc R U . . .
H12B H 0.402015 1.191688 0.024330 0.046 Uiso 1 1 calc R U . . .
H12C H 0.340291 1.180161 -0.003666 0.046 Uiso 1 1 calc R U . . .
C13 C 0.18540(9) 1.04521(11) 0.06286(14) 0.0275(6) Uani 1 1 d . . . . .
H13 H 0.188883 1.064760 0.114496 0.033 Uiso 1 1 calc R U . . .
C14 C 0.15184(11) 0.98756(13) 0.06437(17) 0.0446(8) Uani 1 1 d . . . . .
H14A H 0.118411 0.998447 0.080151 0.067 Uiso 1 1 calc R U . . .
H14B H 0.170838 0.958052 0.100772 0.067 Uiso 1 1 calc R U . . .
H14C H 0.144773 0.969245 0.013143 0.067 Uiso 1 1 calc R U . . .
C15 C 0.15735(11) 1.09112(13) 0.00469(17) 0.0460(8) Uani 1 1 d . . . . .
H15A H 0.152128 1.072905 -0.046595 0.069 Uiso 1 1 calc R U . . .
H15B H 0.178863 1.128238 0.005442 0.069 Uiso 1 1 calc R U . . .
H15C H 0.123048 1.101688 0.017858 0.069 Uiso 1 1 calc R U . . .
C16 C 0.28148(9) 1.32886(10) 0.24200(13) 0.0190(5) Uani 1 1 d . . . . .
C17 C 0.29062(10) 1.33692(12) 0.32082(14) 0.0337(6) Uani 1 1 d . . . . .
H17 H 0.311699 1.308138 0.352755 0.040 Uiso 1 1 calc R U . . .
C18 C 0.26930(11) 1.38655(12) 0.35332(15) 0.0380(7) Uani 1 1 d . . . . .
H18 H 0.275668 1.391700 0.407343 0.046 Uiso 1 1 calc R U . . .
C19 C 0.23868(10) 1.42864(11) 0.30690(15) 0.0299(6) Uani 1 1 d . . . . .
H19 H 0.224087 1.462799 0.329054 0.036 Uiso 1 1 calc R U . . .
C20 C 0.22937(9) 1.42103(11) 0.22872(14) 0.0255(6) Uani 1 1 d . . . . .
H20 H 0.208256 1.449908 0.196991 0.031 Uiso 1 1 calc R U . . .
C21 C 0.25061(9) 1.37154(10) 0.19614(13) 0.0215(5) Uani 1 1 d . . . . .
H21 H 0.244096 1.366630 0.142087 0.026 Uiso 1 1 calc R U . . .
C22 C 0.30948(9) 1.28182(10) 0.10172(13) 0.0196(5) Uani 1 1 d . . . . .
C23 C 0.35456(9) 1.30720(11) 0.08116(14) 0.0252(5) Uani 1 1 d . . . . .
H23 H 0.385335 1.312637 0.118762 0.030 Uiso 1 1 calc R U . . .
C24 C 0.35475(11) 1.32452(12) 0.00639(15) 0.0327(6) Uani 1 1 d . . . . .
H24 H 0.385615 1.341973 -0.007258 0.039 Uiso 1 1 calc R U . . .
C25 C 0.31033(11) 1.31657(11) -0.04858(15) 0.0324(6) Uani 1 1 d . . . . .
H25 H 0.310707 1.328349 -0.100054 0.039 Uiso 1 1 calc R U . . .
C26 C 0.26536(10) 1.29157(11) -0.02902(14) 0.0293(6) Uani 1 1 d . . . . .
H26 H 0.234688 1.286533 -0.066926 0.035 Uiso 1 1 calc R U . . .
C27 C 0.26479(9) 1.27377(11) 0.04588(13) 0.0245(5) Uani 1 1 d . . . . .
H27 H 0.233897 1.256062 0.059105 0.029 Uiso 1 1 calc R U . . .
Se2 Se 0.37937(2) 0.69734(2) 0.46471(2) 0.02742(7) Uani 1 1 d . . . . .
P2 P 0.44230(2) 0.73841(3) 0.54006(3) 0.01688(12) Uani 1 1 d . . . . .
N2 N 0.49090(7) 0.62839(8) 0.68145(10) 0.0173(4) Uani 1 1 d . . . . .
C28 C 0.49866(9) 0.68739(10) 0.57088(13) 0.0202(5) Uani 1 1 d . . . . .
H28A H 0.514580 0.676929 0.525607 0.024 Uiso 1 1 calc R U . . .
H28B H 0.525494 0.710066 0.607108 0.024 Uiso 1 1 calc R U . . .
C29 C 0.48606(8) 0.62861(10) 0.60869(13) 0.0182(5) Uani 1 1 d . . . . .
C30 C 0.46996(11) 0.57562(11) 0.55607(13) 0.0292(6) Uani 1 1 d . . . . .
H30A H 0.441740 0.588543 0.514665 0.044 Uiso 1 1 calc R U . . .
H30B H 0.457261 0.542085 0.584813 0.044 Uiso 1 1 calc R U . . .
H30C H 0.500336 0.561584 0.534311 0.044 Uiso 1 1 calc R U . . .
C31 C 0.48236(9) 0.57309(10) 0.72044(12) 0.0170(5) Uani 1 1 d . . . . .
C32 C 0.43573(9) 0.56765(10) 0.75080(12) 0.0196(5) Uani 1 1 d . . . . .
C33 C 0.42835(10) 0.51435(11) 0.79086(13) 0.0254(5) Uani 1 1 d . . . . .
H33 H 0.396517 0.509114 0.810277 0.030 Uiso 1 1 calc R U . . .
C34 C 0.46626(10) 0.46893(11) 0.80300(13) 0.0262(6) Uani 1 1 d . . . . .
H34 H 0.460264 0.432693 0.829913 0.031 Uiso 1 1 calc R U . . .
C35 C 0.51298(10) 0.47650(10) 0.77578(13) 0.0229(5) Uani 1 1 d . . . . .
H35 H 0.539379 0.445708 0.785612 0.027 Uiso 1 1 calc R U . . .
C36 C 0.52210(9) 0.52841(10) 0.73418(13) 0.0211(5) Uani 1 1 d . . . . .
C37 C 0.39523(9) 0.61871(11) 0.74017(13) 0.0242(5) Uani 1 1 d . . . . .
H37 H 0.414078 0.657659 0.732405 0.029 Uiso 1 1 calc R U . . .
C38 C 0.35400(10) 0.60765(13) 0.66819(15) 0.0359(7) Uani 1 1 d . . . . .
H38A H 0.371470 0.605556 0.623405 0.054 Uiso 1 1 calc R U . . .
H38B H 0.328468 0.641375 0.661692 0.054 Uiso 1 1 calc R U . . .
H38C H 0.335641 0.568939 0.673382 0.054 Uiso 1 1 calc R U . . .
C39 C 0.36848(10) 0.62758(13) 0.80957(15) 0.0370(7) Uani 1 1 d . . . . .
H39A H 0.344142 0.593519 0.812695 0.055 Uiso 1 1 calc R U . . .
H39B H 0.348847 0.666265 0.804450 0.055 Uiso 1 1 calc R U . . .
H39C H 0.395267 0.628650 0.856174 0.055 Uiso 1 1 calc R U . . .
C40 C 0.57426(10) 0.53591(12) 0.70637(15) 0.0308(6) Uani 1 1 d . . . . .
H40 H 0.572092 0.573588 0.673862 0.037 Uiso 1 1 calc R U . . .
C41 C 0.58610(11) 0.48168(15) 0.65821(17) 0.0519(9) Uani 1 1 d . . . . .
H41A H 0.593018 0.445266 0.690771 0.078 Uiso 1 1 calc R U . . .
H41B H 0.617157 0.490851 0.635198 0.078 Uiso 1 1 calc R U . . .
H41C H 0.555756 0.473982 0.617633 0.078 Uiso 1 1 calc R U . . .
C42 C 0.61954(11) 0.54415(15) 0.77370(18) 0.0520(9) Uani 1 1 d . . . . .
H42A H 0.612539 0.579841 0.803947 0.078 Uiso 1 1 calc R U . . .
H42B H 0.652531 0.550468 0.754370 0.078 Uiso 1 1 calc R U . . .
H42C H 0.622598 0.507427 0.805997 0.078 Uiso 1 1 calc R U . . .
C43 C 0.47219(8) 0.80106(10) 0.49554(12) 0.0187(5) Uani 1 1 d . . . . .
C44 C 0.48468(9) 0.79101(11) 0.42303(13) 0.0243(5) Uani 1 1 d . . . . .
H44 H 0.477757 0.752184 0.399136 0.029 Uiso 1 1 calc R U . . .
C45 C 0.50696(9) 0.83693(11) 0.38576(14) 0.0275(6) Uani 1 1 d . . . . .
H45 H 0.515296 0.829614 0.336432 0.033 Uiso 1 1 calc R U . . .
C46 C 0.51716(9) 0.89344(12) 0.41997(14) 0.0281(6) Uani 1 1 d . . . . .
H46 H 0.532540 0.925045 0.394295 0.034 Uiso 1 1 calc R U . . .
C47 C 0.50497(9) 0.90399(11) 0.49168(14) 0.0268(6) Uani 1 1 d . . . . .
H47 H 0.512036 0.942922 0.515225 0.032 Uiso 1 1 calc R U . . .
C48 C 0.48252(9) 0.85820(10) 0.52947(13) 0.0219(5) Uani 1 1 d . . . . .
H48 H 0.474152 0.865858 0.578704 0.026 Uiso 1 1 calc R U . . .
C49 C 0.42348(9) 0.76727(10) 0.62678(12) 0.0181(5) Uani 1 1 d . . . . .
C50 C 0.46129(10) 0.78655(11) 0.68853(13) 0.0255(5) Uani 1 1 d . . . . .
H50 H 0.497751 0.783557 0.686063 0.031 Uiso 1 1 calc R U . . .
C51 C 0.44539(12) 0.81000(11) 0.75317(14) 0.0335(6) Uani 1 1 d . . . . .
H51 H 0.471098 0.823535 0.794917 0.040 Uiso 1 1 calc R U . . .
C52 C 0.39273(12) 0.81395(12) 0.75775(15) 0.0374(7) Uani 1 1 d . . . . .
H52 H 0.382336 0.830283 0.802491 0.045 Uiso 1 1 calc R U . . .
C53 C 0.35501(11) 0.79436(12) 0.69779(15) 0.0346(6) Uani 1 1 d . . . . .
H53 H 0.318682 0.796435 0.701397 0.042 Uiso 1 1 calc R U . . .
C54 C 0.37044(9) 0.77156(10) 0.63207(14) 0.0249(5) Uani 1 1 d . . . . .
H54 H 0.344449 0.758765 0.590255 0.030 Uiso 1 1 calc R U . . .
Se3 Se 0.11837(2) 0.77240(2) 0.25974(2) 0.02816(7) Uani 1 1 d . . . . .
P3 P 0.19037(2) 0.74087(3) 0.32297(3) 0.01708(12) Uani 1 1 d . . . . .
N3 N 0.23286(7) 0.86867(8) 0.42552(10) 0.0190(4) Uani 1 1 d . . . . .
C55 C 0.24358(8) 0.79694(10) 0.32820(13) 0.0192(5) Uani 1 1 d . . . . .
H55A H 0.274642 0.781577 0.364126 0.023 Uiso 1 1 calc R U . . .
H55B H 0.253738 0.800409 0.277042 0.023 Uiso 1 1 calc R U . . .
C56 C 0.22971(8) 0.86018(10) 0.35396(13) 0.0183(5) Uani 1 1 d . . . . .
C57 C 0.21274(10) 0.90672(11) 0.29193(13) 0.0286(6) Uani 1 1 d . . . . .
H57A H 0.179320 0.893803 0.260709 0.043 Uiso 1 1 calc R U . . .
H57B H 0.239768 0.910027 0.259502 0.043 Uiso 1 1 calc R U . . .
H57C H 0.208080 0.946645 0.315185 0.043 Uiso 1 1 calc R U . . .
C58 C 0.21995(9) 0.92678(10) 0.45476(12) 0.0178(5) Uani 1 1 d . . . . .
C59 C 0.26092(9) 0.96853(10) 0.48024(12) 0.0202(5) Uani 1 1 d . . . . .
C60 C 0.24821(9) 1.02336(11) 0.51346(13) 0.0238(5) Uani 1 1 d . . . . .
H60 H 0.275162 1.052519 0.530182 0.029 Uiso 1 1 calc R U . . .
C61 C 0.19705(10) 1.03576(11) 0.52232(13) 0.0253(6) Uani 1 1 d . . . . .
H61 H 0.188946 1.073146 0.545166 0.030 Uiso 1 1 calc R U . . .
C62 C 0.15772(9) 0.99363(11) 0.49784(13) 0.0230(5) Uani 1 1 d . . . . .
H62 H 0.122734 1.002430 0.504756 0.028 Uiso 1 1 calc R U . . .
C63 C 0.16782(9) 0.93864(10) 0.46334(12) 0.0203(5) Uani 1 1 d . . . . .
C64 C 0.31720(9) 0.95256(11) 0.47309(14) 0.0261(6) Uani 1 1 d . . . . .
H64 H 0.315468 0.931030 0.422935 0.031 Uiso 1 1 calc R U . . .
C65 C 0.35339(11) 1.00722(13) 0.47172(17) 0.0414(7) Uani 1 1 d . . . . .
H65A H 0.358181 1.028154 0.521343 0.062 Uiso 1 1 calc R U . . .
H65B H 0.337709 1.035637 0.431293 0.062 Uiso 1 1 calc R U . . .
H65C H 0.387678 0.993198 0.461637 0.062 Uiso 1 1 calc R U . . .
C66 C 0.33993(11) 0.90727(14) 0.53468(18) 0.0492(8) Uani 1 1 d . . . . .
H66A H 0.374202 0.892737 0.525154 0.074 Uiso 1 1 calc R U . . .
H66B H 0.315856 0.872399 0.533941 0.074 Uiso 1 1 calc R U . . .
H66C H 0.344444 0.927333 0.584840 0.074 Uiso 1 1 calc R U . . .
C67 C 0.12451(9) 0.89170(11) 0.43952(13) 0.0228(5) Uani 1 1 d . . . . .
H67 H 0.132915 0.869532 0.393782 0.027 Uiso 1 1 calc R U . . .
C68 C 0.06999(9) 0.92014(12) 0.41648(15) 0.0330(6) Uani 1 1 d . . . . .
H68A H 0.044665 0.888269 0.395742 0.049 Uiso 1 1 calc R U . . .
H68B H 0.071204 0.951625 0.377410 0.049 Uiso 1 1 calc R U . . .
H68C H 0.059055 0.938817 0.461461 0.049 Uiso 1 1 calc R U . . .
C69 C 0.12412(10) 0.84437(11) 0.50274(14) 0.0290(6) Uani 1 1 d . . . . .
H69A H 0.115334 0.864563 0.548249 0.043 Uiso 1 1 calc R U . . .
H69B H 0.159020 0.825367 0.515564 0.043 Uiso 1 1 calc R U . . .
H69C H 0.097738 0.812794 0.485016 0.043 Uiso 1 1 calc R U . . .
C70 C 0.18674(9) 0.71898(10) 0.42084(12) 0.0187(5) Uani 1 1 d . . . . .
C71 C 0.22911(9) 0.72500(11) 0.48059(13) 0.0238(5) Uani 1 1 d . . . . .
H71 H 0.261580 0.741342 0.471210 0.029 Uiso 1 1 calc R U . . .
C72 C 0.22403(10) 0.70718(11) 0.55376(14) 0.0294(6) Uani 1 1 d . . . . .
H72 H 0.253145 0.711019 0.594515 0.035 Uiso 1 1 calc R U . . .
C73 C 0.17682(11) 0.68384(11) 0.56788(15) 0.0310(6) Uani 1 1 d . . . . .
H73 H 0.173448 0.672112 0.618389 0.037 Uiso 1 1 calc R U . . .
C74 C 0.13450(10) 0.67748(11) 0.50880(15) 0.0319(6) Uani 1 1 d . . . . .
H74 H 0.102153 0.661004 0.518473 0.038 Uiso 1 1 calc R U . . .
C75 C 0.13936(10) 0.69520(11) 0.43550(14) 0.0268(6) Uani 1 1 d . . . . .
H75 H 0.110175 0.691107 0.394895 0.032 Uiso 1 1 calc R U . . .
C76 C 0.21705(8) 0.67496(10) 0.28015(12) 0.0180(5) Uani 1 1 d . . . . .
C77 C 0.25351(9) 0.63669(11) 0.32406(13) 0.0240(5) Uani 1 1 d . . . . .
H77 H 0.263446 0.643795 0.377481 0.029 Uiso 1 1 calc R U . . .
C78 C 0.27542(10) 0.58813(11) 0.29009(14) 0.0272(6) Uani 1 1 d . . . . .
H78 H 0.300126 0.561912 0.320470 0.033 Uiso 1 1 calc R U . . .
C79 C 0.26156(9) 0.57762(11) 0.21233(14) 0.0258(6) Uani 1 1 d . . . . .
H79 H 0.277054 0.544644 0.189184 0.031 Uiso 1 1 calc R U . . .
C80 C 0.22513(10) 0.61520(11) 0.16848(14) 0.0285(6) Uani 1 1 d . . . . .
H80 H 0.215341 0.607884 0.115078 0.034 Uiso 1 1 calc R U . . .
C81 C 0.20269(9) 0.66374(11) 0.20210(13) 0.0246(5) Uani 1 1 d . . . . .
H81 H 0.177457 0.689326 0.171669 0.029 Uiso 1 1 calc R U . . .
Se4 Se -0.12207(2) 0.71542(2) -0.01569(2) 0.03584(8) Uani 1 1 d . . . . .
P4 P -0.05550(2) 0.75182(3) 0.05612(3) 0.01795(13) Uani 1 1 d . . . . .
N4 N -0.01069(7) 0.63215(8) 0.18198(11) 0.0193(4) Uani 1 1 d . . . . .
C82 C -0.00105(9) 0.69740(10) 0.07766(14) 0.0222(5) Uani 1 1 d . . . . .
H82A H 0.013130 0.689392 0.030191 0.027 Uiso 1 1 calc R U . . .
H82B H 0.027464 0.716392 0.115038 0.027 Uiso 1 1 calc R U . . .
C83 C -0.01584(9) 0.63717(10) 0.10955(14) 0.0196(5) Uani 1 1 d . . . . .
C84 C -0.03587(11) 0.58809(11) 0.05236(14) 0.0334(6) Uani 1 1 d . . . . .
H84A H -0.070480 0.600000 0.023843 0.050 Uiso 1 1 calc R U . . .
H84B H -0.039070 0.549402 0.079259 0.050 Uiso 1 1 calc R U . . .
H84C H -0.011117 0.582856 0.016700 0.050 Uiso 1 1 calc R U . . .
C85 C -0.02292(9) 0.57517(10) 0.21484(12) 0.0179(5) Uani 1 1 d . . . . .
C86 C -0.07502(9) 0.56341(10) 0.22556(13) 0.0206(5) Uani 1 1 d . . . . .
C87 C -0.08417(10) 0.50881(11) 0.26089(13) 0.0250(5) Uani 1 1 d . . . . .
H87 H -0.118897 0.499817 0.268866 0.030 Uiso 1 1 calc R U . . .
C88 C -0.04431(10) 0.46690(11) 0.28495(13) 0.0266(6) Uani 1 1 d . . . . .
H88 H -0.051930 0.429499 0.308200 0.032 Uiso 1 1 calc R U . . .
C89 C 0.00650(10) 0.47973(10) 0.27499(13) 0.0240(5) Uani 1 1 d . . . . .
H89 H 0.033759 0.450869 0.291387 0.029 Uiso 1 1 calc R U . . .
C90 C 0.01847(9) 0.53474(10) 0.24101(13) 0.0202(5) Uani 1 1 d . . . . .
C91 C -0.11905(9) 0.60968(11) 0.20096(14) 0.0243(5) Uani 1 1 d . . . . .
H91 H -0.111719 0.630693 0.153821 0.029 Uiso 1 1 calc R U . . .
C92 C -0.17366(9) 0.58061(12) 0.18159(15) 0.0317(6) Uani 1 1 d . . . . .
H92A H -0.183725 0.563949 0.228290 0.048 Uiso 1 1 calc R U . . .
H92B H -0.172969 0.547505 0.144436 0.048 Uiso 1 1 calc R U . . .
H92C H -0.199346 0.611730 0.159607 0.048 Uiso 1 1 calc R U . . .
C93 C -0.11855(10) 0.65828(11) 0.26278(15) 0.0338(6) Uani 1 1 d . . . . .
H93A H -0.084292 0.679058 0.271789 0.051 Uiso 1 1 calc R U . . .
H93B H -0.124545 0.638759 0.310281 0.051 Uiso 1 1 calc R U . . .
H93C H -0.146508 0.688286 0.246021 0.051 Uiso 1 1 calc R U . . .
C94 C 0.07465(9) 0.54904(11) 0.23089(14) 0.0270(6) Uani 1 1 d . . . . .
H94 H 0.076074 0.593551 0.217973 0.032 Uiso 1 1 calc R U . . .
C95 C 0.08963(12) 0.51302(17) 0.16450(17) 0.0566(9) Uani 1 1 d . . . . .
H95A H 0.089057 0.469070 0.175737 0.085 Uiso 1 1 calc R U . . .
H95B H 0.125114 0.524924 0.157252 0.085 Uiso 1 1 calc R U . . .
H95C H 0.064361 0.521858 0.117715 0.085 Uiso 1 1 calc R U . . .
C96 C 0.11524(10) 0.53790(15) 0.30262(16) 0.0449(8) Uani 1 1 d . . . . .
H96A H 0.105630 0.561346 0.345271 0.067 Uiso 1 1 calc R U . . .
H96B H 0.150048 0.551033 0.293707 0.067 Uiso 1 1 calc R U . . .
H96C H 0.116235 0.494121 0.315190 0.067 Uiso 1 1 calc R U . . .
C97 C -0.02634(8) 0.81568(10) 0.01261(13) 0.0186(5) Uani 1 1 d . . . . .
C98 C -0.01974(10) 0.81045(11) -0.06353(13) 0.0273(6) Uani 1 1 d . . . . .
H98 H -0.029927 0.773765 -0.091032 0.033 Uiso 1 1 calc R U . . .
C99 C 0.00149(10) 0.85816(11) -0.09918(14) 0.0290(6) Uani 1 1 d . . . . .
H99 H 0.006282 0.854072 -0.150854 0.035 Uiso 1 1 calc R U . . .
C100 C 0.01578(9) 0.91189(11) -0.05976(14) 0.0271(6) Uani 1 1 d . . . . .
H100 H 0.029905 0.944997 -0.084501 0.033 Uiso 1 1 calc R U . . .
C101 C 0.00949(9) 0.91736(11) 0.01566(14) 0.0259(6) Uani 1 1 d . . . . .
H101 H 0.019492 0.954237 0.042837 0.031 Uiso 1 1 calc R U . . .
C102 C -0.01133(9) 0.86936(10) 0.05189(13) 0.0209(5) Uani 1 1 d . . . . .
H102 H -0.015311 0.873317 0.103920 0.025 Uiso 1 1 calc R U . . .
C103 C -0.06836(10) 0.77985(10) 0.14678(14) 0.0239(5) Uani 1 1 d . . . . .
C104 C -0.02850(11) 0.78534(12) 0.21018(14) 0.0348(7) Uani 1 1 d . . . . .
H104 H 0.006287 0.772290 0.207315 0.042 Uiso 1 1 calc R U . . .
C105 C -0.03957(16) 0.80978(14) 0.27722(17) 0.0559(10) Uani 1 1 d . . . . .
H105 H -0.012115 0.814059 0.320245 0.067 Uiso 1 1 calc R U . . .
C106 C -0.0898(2) 0.82802(14) 0.2826(2) 0.0739(14) Uani 1 1 d . . . . .
H106 H -0.097116 0.844572 0.329143 0.089 Uiso 1 1 calc R U . . .
C107 C -0.12919(17) 0.82227(15) 0.2207(2) 0.0684(12) Uani 1 1 d . . . . .
H107 H -0.163926 0.834997 0.224414 0.082 Uiso 1 1 calc R U . . .
C108 C -0.11919(11) 0.79809(12) 0.15233(17) 0.0404(7) Uani 1 1 d . . . . .
H108 H -0.146913 0.794048 0.109616 0.049 Uiso 1 1 calc R U . . .

loop_
_atom_site_aniso_label
_atom_site_aniso_U_11
_atom_site_aniso_U_22
_atom_site_aniso_U_33
_atom_site_aniso_U_23
_atom_site_aniso_U_13
_atom_site_aniso_U_12
Se1 0.01916(13) 0.03916(16) 0.03252(15) -0.00452(12) -0.00463(11) 0.00621(11)
P1 0.0152(3) 0.0192(3) 0.0195(3) -0.0030(2) 0.0010(2) 0.0010(2)
N1 0.0182(10) 0.0165(10) 0.0217(11) -0.0016(8) 0.0031(8) 0.0012(8)
C1 0.0184(12) 0.0209(12) 0.0207(12) -0.0015(10) 0.0047(9) 0.0013(10)
C2 0.0164(12) 0.0165(12) 0.0233(13) -0.0022(10) 0.0054(9) -0.0026(9)
C3 0.0356(15) 0.0247(14) 0.0216(13) 0.0009(10) 0.0077(11) 0.0047(11)
C4 0.0230(13) 0.0162(12) 0.0148(11) 0.0006(9) 0.0003(9) 0.0052(9)
C5 0.0242(13) 0.0219(13) 0.0138(11) 0.0006(9) 0.0001(9) 0.0017(10)
C6 0.0265(14) 0.0303(14) 0.0203(13) -0.0040(11) 0.0029(10) 0.0094(11)
C7 0.0376(16) 0.0223(14) 0.0232(13) -0.0081(10) 0.0017(11) 0.0084(11)
C8 0.0337(15) 0.0197(13) 0.0244(13) -0.0046(10) -0.0009(11) -0.0015(11)
C9 0.0279(13) 0.0187(12) 0.0162(12) -0.0001(9) 0.0004(10) 0.0001(10)
C10 0.0215(13) 0.0278(14) 0.0220(13) -0.0052(10) 0.0037(10) 0.0011(10)
C11 0.0238(15) 0.0443(18) 0.0417(17) 0.0022(13) -0.0050(12) 0.0007(12)
C12 0.0283(15) 0.0272(14) 0.0369(15) -0.0017(12) 0.0067(12) -0.0008(11)
C13 0.0238(14) 0.0275(14) 0.0321(14) -0.0068(11) 0.0070(11) -0.0045(11)
C14 0.0407(18) 0.0418(18) 0.055(2) -0.0137(15) 0.0175(15) -0.0150(14)
C15 0.0290(16) 0.0456(19) 0.060(2) 0.0022(15) -0.0025(14) 0.0087(14)
C16 0.0189(12) 0.0164(12) 0.0212(12) -0.0044(9) 0.0024(9) -0.0020(9)
C17 0.0411(16) 0.0302(15) 0.0261(14) -0.0076(11) -0.0041(12) 0.0138(12)
C18 0.0464(18) 0.0391(17) 0.0256(14) -0.0137(12) -0.0020(13) 0.0129(14)
C19 0.0291(14) 0.0227(14) 0.0377(16) -0.0116(12) 0.0055(12) 0.0050(11)
C20 0.0214(13) 0.0204(13) 0.0357(15) 0.0020(11) 0.0080(11) -0.0003(10)
C21 0.0217(13) 0.0214(13) 0.0221(12) 0.0014(10) 0.0061(10) -0.0007(10)
C22 0.0213(12) 0.0166(12) 0.0216(12) -0.0024(9) 0.0058(10) 0.0002(9)
C23 0.0224(13) 0.0263(14) 0.0271(13) -0.0055(11) 0.0047(10) -0.0057(11)
C24 0.0376(16) 0.0283(15) 0.0353(15) 0.0010(12) 0.0150(13) -0.0089(12)
C25 0.0446(17) 0.0281(15) 0.0255(14) 0.0043(11) 0.0085(12) -0.0004(12)
C26 0.0308(14) 0.0294(15) 0.0254(14) 0.0010(11) -0.0014(11) -0.0019(11)
C27 0.0216(13) 0.0245(14) 0.0268(13) 0.0004(11) 0.0022(10) -0.0019(10)
Se2 0.02575(14) 0.03258(15) 0.02266(13) -0.00310(11) 0.00074(10) -0.00778(11)
P2 0.0171(3) 0.0171(3) 0.0168(3) 0.0006(2) 0.0041(2) -0.0004(2)
N2 0.0154(10) 0.0141(10) 0.0230(11) 0.0011(8) 0.0048(8) 0.0017(8)
C28 0.0182(12) 0.0217(13) 0.0225(12) 0.0024(10) 0.0086(10) 0.0006(10)
C29 0.0161(12) 0.0162(12) 0.0234(13) 0.0012(10) 0.0066(9) 0.0036(9)
C30 0.0480(17) 0.0192(13) 0.0216(13) -0.0022(10) 0.0092(12) 0.0008(12)
C31 0.0214(12) 0.0166(12) 0.0130(11) -0.0011(9) 0.0033(9) -0.0002(9)
C32 0.0217(12) 0.0221(13) 0.0149(11) -0.0002(9) 0.0028(9) -0.0004(10)
C33 0.0244(13) 0.0301(14) 0.0223(13) 0.0021(11) 0.0058(10) -0.0036(11)
C34 0.0342(15) 0.0200(13) 0.0239(13) 0.0042(10) 0.0038(11) -0.0054(11)
C35 0.0287(14) 0.0180(12) 0.0210(13) 0.0011(10) 0.0018(10) 0.0043(10)
C36 0.0215(13) 0.0205(13) 0.0217(12) -0.0022(10) 0.0045(10) 0.0010(10)
C37 0.0222(13) 0.0259(14) 0.0263(13) 0.0037(11) 0.0092(10) 0.0014(10)
C38 0.0296(15) 0.0423(17) 0.0345(16) 0.0071(13) 0.0020(12) 0.0052(13)
C39 0.0295(15) 0.0500(18) 0.0347(16) -0.0014(13) 0.0146(12) 0.0082(13)
C40 0.0272(14) 0.0273(14) 0.0405(16) 0.0126(12) 0.0129(12) 0.0117(11)
C41 0.0379(18) 0.076(2) 0.0442(19) -0.0193(17) 0.0151(15) 0.0111(16)
C42 0.0263(16) 0.064(2) 0.069(2) -0.0199(18) 0.0150(15) -0.0125(15)
C43 0.0175(12) 0.0196(12) 0.0187(12) 0.0044(9) 0.0025(9) 0.0017(9)
C44 0.0257(13) 0.0253(13) 0.0230(13) 0.0007(10) 0.0072(10) 0.0007(10)
C45 0.0279(14) 0.0359(16) 0.0196(13) 0.0075(11) 0.0066(10) 0.0006(11)
C46 0.0229(13) 0.0301(15) 0.0311(15) 0.0145(11) 0.0046(11) -0.0023(11)
C47 0.0282(14) 0.0209(13) 0.0311(14) 0.0051(11) 0.0046(11) -0.0024(11)
C48 0.0219(13) 0.0206(13) 0.0233(13) 0.0024(10) 0.0040(10) 0.0017(10)
C49 0.0234(12) 0.0152(12) 0.0164(11) 0.0029(9) 0.0052(9) 0.0019(9)
C50 0.0276(14) 0.0231(13) 0.0244(13) 0.0030(10) 0.0004(11) 0.0013(11)
C51 0.0555(19) 0.0252(14) 0.0183(13) 0.0008(11) 0.0022(12) 0.0010(13)
C52 0.065(2) 0.0274(15) 0.0243(14) 0.0009(11) 0.0210(14) 0.0073(14)
C53 0.0388(16) 0.0331(16) 0.0364(16) 0.0038(12) 0.0190(13) 0.0085(13)
C54 0.0267(13) 0.0235(13) 0.0252(13) 0.0027(10) 0.0066(10) 0.0028(10)
Se3 0.01925(13) 0.03511(15) 0.02812(14) -0.00296(11) -0.00140(10) 0.00644(11)
P3 0.0148(3) 0.0176(3) 0.0187(3) -0.0023(2) 0.0025(2) -0.0001(2)
N3 0.0215(10) 0.0146(10) 0.0216(11) -0.0014(8) 0.0061(8) -0.0011(8)
C55 0.0182(12) 0.0185(12) 0.0224(12) -0.0020(9) 0.0072(9) 0.0003(9)
C56 0.0173(12) 0.0162(12) 0.0224(12) -0.0018(10) 0.0067(10) -0.0015(9)
C57 0.0405(16) 0.0220(13) 0.0245(13) -0.0004(11) 0.0090(12) 0.0045(11)
C58 0.0249(13) 0.0143(11) 0.0153(11) 0.0025(9) 0.0067(9) -0.0003(9)
C59 0.0236(13) 0.0189(12) 0.0186(12) -0.0002(9) 0.0047(10) 0.0003(10)
C60 0.0280(14) 0.0214(13) 0.0219(13) -0.0057(10) 0.0040(10) -0.0042(10)
C61 0.0312(14) 0.0208(13) 0.0244(13) -0.0070(10) 0.0059(11) 0.0064(11)
C62 0.0240(13) 0.0269(14) 0.0186(12) -0.0012(10) 0.0051(10) 0.0051(10)
C63 0.0254(13) 0.0201(13) 0.0158(12) 0.0024(9) 0.0052(10) 0.0003(10)
C64 0.0246(14) 0.0229(13) 0.0323(14) -0.0069(11) 0.0088(11) -0.0021(10)
C65 0.0330(16) 0.0384(17) 0.057(2) -0.0101(14) 0.0186(14) -0.0098(13)
C66 0.0307(17) 0.051(2) 0.065(2) 0.0133(16) 0.0061(15) 0.0134(14)
C67 0.0229(13) 0.0248(13) 0.0218(13) -0.0018(10) 0.0066(10) -0.0013(10)
C68 0.0251(14) 0.0359(16) 0.0361(16) -0.0010(12) 0.0004(12) -0.0042(12)
C69 0.0255(14) 0.0246(14) 0.0387(16) 0.0000(11) 0.0108(12) -0.0023(11)
C70 0.0210(12) 0.0139(11) 0.0213(12) -0.0024(9) 0.0042(10) -0.0015(9)
C71 0.0212(13) 0.0258(14) 0.0249(13) 0.0010(10) 0.0052(10) -0.0012(10)
C72 0.0321(15) 0.0299(15) 0.0245(14) 0.0012(11) 0.0005(11) 0.0007(11)
C73 0.0452(17) 0.0234(14) 0.0266(14) 0.0039(11) 0.0120(12) 0.0001(12)
C74 0.0347(15) 0.0286(15) 0.0357(16) -0.0007(12) 0.0152(12) -0.0110(12)
C75 0.0274(14) 0.0264(14) 0.0271(14) -0.0046(11) 0.0064(11) -0.0073(11)
C76 0.0175(12) 0.0143(12) 0.0221(12) -0.0019(9) 0.0035(9) -0.0029(9)
C77 0.0239(13) 0.0255(13) 0.0215(13) -0.0016(10) 0.0010(10) 0.0010(10)
C78 0.0294(14) 0.0216(13) 0.0308(14) 0.0015(11) 0.0057(11) 0.0062(11)
C79 0.0286(14) 0.0172(13) 0.0340(15) -0.0047(11) 0.0117(11) 0.0003(10)
C80 0.0336(15) 0.0276(14) 0.0240(14) -0.0087(11) 0.0044(11) 0.0008(11)
C81 0.0274(14) 0.0218(13) 0.0235(13) -0.0035(10) 0.0017(10) 0.0011(10)
Se4 0.02515(15) 0.03840(17) 0.03977(17) 0.00098(13) -0.00595(12) -0.01109(12)
P4 0.0152(3) 0.0175(3) 0.0210(3) 0.0016(2) 0.0028(2) -0.0006(2)
N4 0.0168(10) 0.0156(10) 0.0263(11) 0.0029(8) 0.0061(8) 0.0016(8)
C82 0.0195(12) 0.0195(12) 0.0294(13) 0.0039(10) 0.0086(10) 0.0021(10)
C83 0.0164(12) 0.0155(12) 0.0288(13) 0.0015(10) 0.0095(10) 0.0022(9)
C84 0.0511(18) 0.0212(14) 0.0315(15) -0.0004(11) 0.0168(13) -0.0003(12)
C85 0.0250(13) 0.0143(11) 0.0151(11) -0.0021(9) 0.0055(9) -0.0009(9)
C86 0.0218(12) 0.0204(13) 0.0198(12) -0.0019(10) 0.0044(10) -0.0010(10)
C87 0.0231(13) 0.0278(14) 0.0251(13) 0.0030(11) 0.0068(10) -0.0039(11)
C88 0.0331(15) 0.0220(13) 0.0247(13) 0.0071(10) 0.0053(11) -0.0026(11)
C89 0.0304(14) 0.0181(13) 0.0231(13) 0.0031(10) 0.0036(11) 0.0040(10)
C90 0.0240(13) 0.0195(12) 0.0182(12) -0.0023(9) 0.0064(10) 0.0016(10)
C91 0.0206(13) 0.0259(14) 0.0286(14) 0.0043(11) 0.0101(10) 0.0025(10)
C92 0.0241(14) 0.0343(15) 0.0356(15) -0.0008(12) 0.0021(12) 0.0011(11)
C93 0.0263(14) 0.0270(15) 0.0476(17) -0.0052(12) 0.0052(12) 0.0024(11)
C94 0.0214(13) 0.0251(14) 0.0362(15) 0.0057(11) 0.0097(11) 0.0042(11)
C95 0.0345(18) 0.097(3) 0.0430(19) -0.0097(18) 0.0184(15) 0.0073(18)
C96 0.0277(16) 0.062(2) 0.0446(18) 0.0026(15) 0.0060(13) -0.0023(14)
C97 0.0147(11) 0.0199(12) 0.0205(12) 0.0054(9) 0.0009(9) 0.0009(9)
C98 0.0335(15) 0.0264(14) 0.0209(13) -0.0010(11) 0.0016(11) -0.0032(11)
C99 0.0354(15) 0.0323(15) 0.0190(13) 0.0051(11) 0.0041(11) -0.0002(12)
C100 0.0269(14) 0.0254(14) 0.0296(14) 0.0131(11) 0.0066(11) -0.0002(11)
C101 0.0264(14) 0.0158(13) 0.0358(15) 0.0019(11) 0.0065(11) 0.0002(10)
C102 0.0211(12) 0.0198(12) 0.0222(13) 0.0009(10) 0.0047(10) 0.0011(10)
C103 0.0316(14) 0.0153(12) 0.0276(13) 0.0048(10) 0.0131(11) 0.0030(10)
C104 0.0469(17) 0.0292(15) 0.0287(15) 0.0009(12) 0.0079(13) -0.0157(13)
C105 0.109(3) 0.0361(18) 0.0263(16) -0.0047(14) 0.0204(18) -0.0299(19)
C106 0.170(5) 0.0200(17) 0.048(2) -0.0013(16) 0.065(3) 0.003(2)
C107 0.112(3) 0.046(2) 0.067(2) 0.0247(19) 0.071(3) 0.043(2)
C108 0.0464(18) 0.0348(16) 0.0465(18) 0.0174(13) 0.0257(14) 0.0190(14)

loop_
_atom_type_symbol
_atom_type_description
_atom_type_scat_dispersion_real
_atom_type_scat_dispersion_imag
_atom_type_scat_source
C C 0.0033 0.0016 'International Tables Vol C Tables 4.2.6.8 and 6.1.1.4'
H H 0.0000 0.0000 'International Tables Vol C Tables 4.2.6.8 and 6.1.1.4'
N N 0.0061 0.0033 'International Tables Vol C Tables 4.2.6.8 and 6.1.1.4'
P P 0.1023 0.0942 'International Tables Vol C Tables 4.2.6.8 and 6.1.1.4'
Se Se -0.0929 2.2259 'International Tables Vol C Tables 4.2.6.8 and 6.1.1.4'

loop_
_geom_angle_atom_site_label_1
_geom_angle_atom_site_label_2
_geom_angle_atom_site_label_3
_geom_angle
_geom_angle_site_symmetry_1
_geom_angle_site_symmetry_3
_geom_angle_publ_flag
C1 P1 Se1 113.02(8) . . ?
C16 P1 Se1 112.88(7) . . ?
C16 P1 C1 103.11(10) . . ?
C22 P1 Se1 113.91(8) . . ?
C22 P1 C1 107.39(10) . . ?
C22 P1 C16 105.69(10) . . ?
C2 N1 C4 121.29(19) . . ?
P1 C1 H1A 108.8 . . ?
P1 C1 H1B 108.8 . . ?
H1A C1 H1B 107.7 . . ?
C2 C1 P1 113.87(15) . . ?
C2 C1 H1A 108.8 . . ?
C2 C1 H1B 108.8 . . ?
N1 C2 C1 116.9(2) . . ?
N1 C2 C3 126.2(2) . . ?
C3 C2 C1 116.90(19) . . ?
C2 C3 H3A 109.5 . . ?
C2 C3 H3B 109.5 . . ?
C2 C3 H3C 109.5 . . ?
H3A C3 H3B 109.5 . . ?
H3A C3 H3C 109.5 . . ?
H3B C3 H3C 109.5 . . ?
C5 C4 N1 119.5(2) . . ?
C5 C4 C9 122.2(2) . . ?
C9 C4 N1 118.0(2) . . ?
C4 C5 C10 121.6(2) . . ?
C6 C5 C4 117.2(2) . . ?
C6 C5 C10 121.1(2) . . ?
C5 C6 H6 119.1 . . ?
C7 C6 C5 121.8(2) . . ?
C7 C6 H6 119.1 . . ?
C6 C7 H7 119.9 . . ?
C6 C7 C8 120.1(2) . . ?
C8 C7 H7 119.9 . . ?
C7 C8 H8 119.5 . . ?
C7 C8 C9 120.9(2) . . ?
C9 C8 H8 119.5 . . ?
C4 C9 C13 119.9(2) . . ?
C8 C9 C4 117.7(2) . . ?
C8 C9 C13 122.4(2) . . ?
C5 C10 H10 107.6 . . ?
C5 C10 C11 113.3(2) . . ?
C5 C10 C12 110.30(19) . . ?
C11 C10 H10 107.6 . . ?
C12 C10 H10 107.6 . . ?
C12 C10 C11 110.3(2) . . ?
C10 C11 H11A 109.5 . . ?
C10 C11 H11B 109.5 . . ?
C10 C11 H11C 109.5 . . ?
H11A C11 H11B 109.5 . . ?
H11A C11 H11C 109.5 . . ?
H11B C11 H11C 109.5 . . ?
C10 C12 H12A 109.5 . . ?
C10 C12 H12B 109.5 . . ?
C10 C12 H12C 109.5 . . ?
H12A C12 H12B 109.5 . . ?
H12A C12 H12C 109.5 . . ?
H12B C12 H12C 109.5 . . ?
C9 C13 H13 107.2 . . ?
C9 C13 C14 114.2(2) . . ?
C9 C13 C15 110.4(2) . . ?
C14 C13 H13 107.2 . . ?
C15 C13 H13 107.2 . . ?
C15 C13 C14 110.4(2) . . ?
C13 C14 H14A 109.5 . . ?
C13 C14 H14B 109.5 . . ?
C13 C14 H14C 109.5 . . ?
H14A C14 H14B 109.5 . . ?
H14A C14 H14C 109.5 . . ?
H14B C14 H14C 109.5 . . ?
C13 C15 H15A 109.5 . . ?
C13 C15 H15B 109.5 . . ?
C13 C15 H15C 109.5 . . ?
H15A C15 H15B 109.5 . . ?
H15A C15 H15C 109.5 . . ?
H15B C15 H15C 109.5 . . ?
C17 C16 P1 119.16(18) . . ?
C17 C16 C21 118.9(2) . . ?
C21 C16 P1 121.94(17) . . ?
C16 C17 H17 119.7 . . ?
C18 C17 C16 120.6(2) . . ?
C18 C17 H17 119.7 . . ?
C17 C18 H18 120.1 . . ?
C17 C18 C19 119.8(2) . . ?
C19 C18 H18 120.1 . . ?
C18 C19 H19 120.0 . . ?
C20 C19 C18 120.0(2) . . ?
C20 C19 H19 120.0 . . ?
C19 C20 H20 119.9 . . ?
C19 C20 C21 120.3(2) . . ?
C21 C20 H20 119.9 . . ?
C16 C21 H21 119.8 . . ?
C20 C21 C16 120.4(2) . . ?
C20 C21 H21 119.8 . . ?
C23 C22 P1 118.41(17) . . ?
C23 C22 C27 119.2(2) . . ?
C27 C22 P1 122.34(18) . . ?
C22 C23 H23 119.9 . . ?
C24 C23 C22 120.3(2) . . ?
C24 C23 H23 119.9 . . ?
C23 C24 H24 119.9 . . ?
C25 C24 C23 120.2(2) . . ?
C25 C24 H24 119.9 . . ?
C24 C25 H25 119.9 . . ?
C24 C25 C26 120.1(2) . . ?
C26 C25 H25 119.9 . . ?
C25 C26 H26 119.9 . . ?
C25 C26 C27 120.1(2) . . ?
C27 C26 H26 119.9 . . ?
C22 C27 H27 120.0 . . ?
C26 C27 C22 120.0(2) . . ?
C26 C27 H27 120.0 . . ?
C28 P2 Se2 114.26(8) . . ?
C43 P2 Se2 112.40(7) . . ?
C43 P2 C28 102.28(10) . . ?
C49 P2 Se2 113.37(8) . . ?
C49 P2 C28 105.90(10) . . ?
C49 P2 C43 107.79(10) . . ?
C29 N2 C31 119.86(18) . . ?
P2 C28 H28A 108.4 . . ?
P2 C28 H28B 108.4 . . ?
H28A C28 H28B 107.5 . . ?
C29 C28 P2 115.33(15) . . ?
C29 C28 H28A 108.4 . . ?
C29 C28 H28B 108.4 . . ?
N2 C29 C28 117.6(2) . . ?
N2 C29 C30 126.5(2) . . ?
C30 C29 C28 115.9(2) . . ?
C29 C30 H30A 109.5 . . ?
C29 C30 H30B 109.5 . . ?
C29 C30 H30C 109.5 . . ?
H30A C30 H30B 109.5 . . ?
H30A C30 H30C 109.5 . . ?
H30B C30 H30C 109.5 . . ?
C32 C31 N2 118.16(19) . . ?
C32 C31 C36 121.4(2) . . ?
C36 C31 N2 120.1(2) . . ?
C31 C32 C37 120.4(2) . . ?
C33 C32 C31 117.9(2) . . ?
C33 C32 C37 121.7(2) . . ?
C32 C33 H33 119.2 . . ?
C34 C33 C32 121.5(2) . . ?
C34 C33 H33 119.2 . . ?
C33 C34 H34 120.2 . . ?
C33 C34 C35 119.6(2) . . ?
C35 C34 H34 120.2 . . ?
C34 C35 H35 119.4 . . ?
C34 C35 C36 121.3(2) . . ?
C36 C35 H35 119.4 . . ?
C31 C36 C40 121.9(2) . . ?
C35 C36 C31 118.1(2) . . ?
C35 C36 C40 120.0(2) . . ?
C32 C37 H37 107.6 . . ?
C32 C37 C38 110.5(2) . . ?
C32 C37 C39 113.0(2) . . ?
C38 C37 H37 107.6 . . ?
C39 C37 H37 107.6 . . ?
C39 C37 C38 110.4(2) . . ?
C37 C38 H38A 109.5 . . ?
C37 C38 H38B 109.5 . . ?
C37 C38 H38C 109.5 . . ?
H38A C38 H38B 109.5 . . ?
H38A C38 H38C 109.5 . . ?
H38B C38 H38C 109.5 . . ?
C37 C39 H39A 109.5 . . ?
C37 C39 H39B 109.5 . . ?
C37 C39 H39C 109.5 . . ?
H39A C39 H39B 109.5 . . ?
H39A C39 H39C 109.5 . . ?
H39B C39 H39C 109.5 . . ?
C36 C40 H40 108.2 . . ?
C36 C40 C41 112.0(2) . . ?
C36 C40 C42 110.9(2) . . ?
C41 C40 H40 108.2 . . ?
C41 C40 C42 109.3(2) . . ?
C42 C40 H40 108.2 . . ?
C40 C41 H41A 109.5 . . ?
C40 C41 H41B 109.5 . . ?
C40 C41 H41C 109.5 . . ?
H41A C41 H41B 109.5 . . ?
H41A C41 H41C 109.5 . . ?
H41B C41 H41C 109.5 . . ?
C40 C42 H42A 109.5 . . ?
C40 C42 H42B 109.5 . . ?
C40 C42 H42C 109.5 . . ?
H42A C42 H42B 109.5 . . ?
H42A C42 H42C 109.5 . . ?
H42B C42 H42C 109.5 . . ?
C44 C43 P2 117.76(17) . . ?
C48 C43 P2 123.40(17) . . ?
C48 C43 C44 118.8(2) . . ?
C43 C44 H44 119.7 . . ?
C45 C44 C43 120.6(2) . . ?
C45 C44 H44 119.7 . . ?
C44 C45 H45 119.9 . . ?
C44 C45 C46 120.1(2) . . ?
C46 C45 H45 119.9 . . ?
C45 C46 H46 120.1 . . ?
C45 C46 C47 119.8(2) . . ?
C47 C46 H46 120.1 . . ?
C46 C47 H47 119.8 . . ?
C46 C47 C48 120.5(2) . . ?
C48 C47 H47 119.8 . . ?
C43 C48 H48 119.9 . . ?
C47 C48 C43 120.1(2) . . ?
C47 C48 H48 119.9 . . ?
C50 C49 P2 121.26(18) . . ?
C54 C49 P2 119.66(17) . . ?
C54 C49 C50 119.1(2) . . ?
C49 C50 H50 120.2 . . ?
C51 C50 C49 119.7(2) . . ?
C51 C50 H50 120.2 . . ?
C50 C51 H51 119.6 . . ?
C52 C51 C50 120.7(2) . . ?
C52 C51 H51 119.6 . . ?
C51 C52 H52 119.8 . . ?
C51 C52 C53 120.3(2) . . ?
C53 C52 H52 119.8 . . ?
C52 C53 H53 120.2 . . ?
C52 C53 C54 119.5(3) . . ?
C54 C53 H53 120.2 . . ?
C49 C54 H54 119.7 . . ?
C53 C54 C49 120.7(2) . . ?
C53 C54 H54 119.7 . . ?
C55 P3 Se3 113.01(8) . . ?
C70 P3 Se3 113.98(8) . . ?
C70 P3 C55 106.89(10) . . ?
C76 P3 Se3 113.45(7) . . ?
C76 P3 C55 102.47(10) . . ?
C76 P3 C70 106.11(10) . . ?
C56 N3 C58 120.84(19) . . ?
P3 C55 H55A 108.7 . . ?
P3 C55 H55B 108.7 . . ?
H55A C55 H55B 107.6 . . ?
C56 C55 P3 114.23(15) . . ?
C56 C55 H55A 108.7 . . ?
C56 C55 H55B 108.7 . . ?
N3 C56 C55 117.2(2) . . ?
N3 C56 C57 126.3(2) . . ?
C57 C56 C55 116.58(19) . . ?
C56 C57 H57A 109.5 . . ?
C56 C57 H57B 109.5 . . ?
C56 C57 H57C 109.5 . . ?
H57A C57 H57B 109.5 . . ?
H57A C57 H57C 109.5 . . ?
H57B C57 H57C 109.5 . . ?
C59 C58 N3 118.8(2) . . ?
C63 C58 N3 119.38(19) . . ?
C63 C58 C59 121.6(2) . . ?
C58 C59 C64 119.9(2) . . ?
C60 C59 C58 118.1(2) . . ?
C60 C59 C64 122.0(2) . . ?
C59 C60 H60 119.5 . . ?
C61 C60 C59 120.9(2) . . ?
C61 C60 H60 119.5 . . ?
C60 C61 H61 120.1 . . ?
C62 C61 C60 119.7(2) . . ?
C62 C61 H61 120.1 . . ?
C61 C62 H62 119.0 . . ?
C61 C62 C63 121.9(2) . . ?
C63 C62 H62 119.0 . . ?
C58 C63 C67 121.1(2) . . ?
C62 C63 C58 117.6(2) . . ?
C62 C63 C67 121.3(2) . . ?
C59 C64 H64 106.7 . . ?
C65 C64 C59 114.8(2) . . ?
C65 C64 H64 106.7 . . ?
C66 C64 C59 110.1(2) . . ?
C66 C64 H64 106.7 . . ?
C66 C64 C65 111.3(2) . . ?
C64 C65 H65A 109.5 . . ?
C64 C65 H65B 109.5 . . ?
C64 C65 H65C 109.5 . . ?
H65A C65 H65B 109.5 . . ?
H65A C65 H65C 109.5 . . ?
H65B C65 H65C 109.5 . . ?
C64 C66 H66A 109.5 . . ?
C64 C66 H66B 109.5 . . ?
C64 C66 H66C 109.5 . . ?
H66A C66 H66B 109.5 . . ?
H66A C66 H66C 109.5 . . ?
H66B C66 H66C 109.5 . . ?
C63 C67 H67 107.4 . . ?
C63 C67 C68 113.4(2) . . ?
C63 C67 C69 110.53(19) . . ?
C68 C67 H67 107.4 . . ?
C68 C67 C69 110.4(2) . . ?
C69 C67 H67 107.4 . . ?
C67 C68 H68A 109.5 . . ?
C67 C68 H68B 109.5 . . ?
C67 C68 H68C 109.5 . . ?
H68A C68 H68B 109.5 . . ?
H68A C68 H68C 109.5 . . ?
H68B C68 H68C 109.5 . . ?
C67 C69 H69A 109.5 . . ?
C67 C69 H69B 109.5 . . ?
C67 C69 H69C 109.5 . . ?
H69A C69 H69B 109.5 . . ?
H69A C69 H69C 109.5 . . ?
H69B C69 H69C 109.5 . . ?
C71 C70 P3 122.63(18) . . ?
C71 C70 C75 119.4(2) . . ?
C75 C70 P3 117.99(17) . . ?
C70 C71 H71 120.0 . . ?
C72 C71 C70 119.9(2) . . ?
C72 C71 H71 120.0 . . ?
C71 C72 H72 119.8 . . ?
C73 C72 C71 120.3(2) . . ?
C73 C72 H72 119.8 . . ?
C72 C73 H73 119.9 . . ?
C74 C73 C72 120.2(2) . . ?
C74 C73 H73 119.9 . . ?
C73 C74 H74 120.1 . . ?
C73 C74 C75 119.8(2) . . ?
C75 C74 H74 120.1 . . ?
C70 C75 H75 119.8 . . ?
C74 C75 C70 120.4(2) . . ?
C74 C75 H75 119.8 . . ?
C77 C76 P3 120.64(17) . . ?
C77 C76 C81 119.2(2) . . ?
C81 C76 P3 120.09(17) . . ?
C76 C77 H77 119.9 . . ?
C78 C77 C76 120.2(2) . . ?
C78 C77 H77 119.9 . . ?
C77 C78 H78 119.8 . . ?
C79 C78 C77 120.4(2) . . ?
C79 C78 H78 119.8 . . ?
C78 C79 H79 120.1 . . ?
C80 C79 C78 119.7(2) . . ?
C80 C79 H79 120.1 . . ?
C79 C80 H80 119.9 . . ?
C79 C80 C81 120.3(2) . . ?
C81 C80 H80 119.9 . . ?
C76 C81 H81 119.9 . . ?
C80 C81 C76 120.2(2) . . ?
C80 C81 H81 119.9 . . ?
C82 P4 Se4 113.32(8) . . ?
C97 P4 Se4 112.69(7) . . ?
C97 P4 C82 103.18(10) . . ?
C103 P4 Se4 114.23(8) . . ?
C103 P4 C82 106.72(11) . . ?
C103 P4 C97 105.81(11) . . ?
C83 N4 C85 119.60(19) . . ?
P4 C82 H82A 108.7 . . ?
P4 C82 H82B 108.7 . . ?
H82A C82 H82B 107.6 . . ?
C83 C82 P4 114.23(15) . . ?
C83 C82 H82A 108.7 . . ?
C83 C82 H82B 108.7 . . ?
N4 C83 C82 117.7(2) . . ?
N4 C83 C84 125.6(2) . . ?
C84 C83 C82 116.6(2) . . ?
C83 C84 H84A 109.5 . . ?
C83 C84 H84B 109.5 . . ?
C83 C84 H84C 109.5 . . ?
H84A C84 H84B 109.5 . . ?
H84A C84 H84C 109.5 . . ?
H84B C84 H84C 109.5 . . ?
C86 C85 N4 119.66(19) . . ?
C90 C85 N4 118.3(2) . . ?
C90 C85 C86 121.9(2) . . ?
C85 C86 C91 121.2(2) . . ?
C87 C86 C85 117.3(2) . . ?
C87 C86 C91 121.5(2) . . ?
C86 C87 H87 118.9 . . ?
C88 C87 C86 122.1(2) . . ?
C88 C87 H87 118.9 . . ?
C87 C88 H88 120.2 . . ?
C89 C88 C87 119.7(2) . . ?
C89 C88 H88 120.2 . . ?
C88 C89 H89 119.5 . . ?
C88 C89 C90 120.9(2) . . ?
C90 C89 H89 119.5 . . ?
C85 C90 C89 118.1(2) . . ?
C85 C90 C94 121.1(2) . . ?
C89 C90 C94 120.8(2) . . ?
C86 C91 H91 107.7 . . ?
C86 C91 C92 113.6(2) . . ?
C92 C91 H91 107.7 . . ?
C93 C91 C86 110.0(2) . . ?
C93 C91 H91 107.7 . . ?
C93 C91 C92 110.0(2) . . ?
C91 C92 H92A 109.5 . . ?
C91 C92 H92B 109.5 . . ?
C91 C92 H92C 109.5 . . ?
H92A C92 H92B 109.5 . . ?
H92A C92 H92C 109.5 . . ?
H92B C92 H92C 109.5 . . ?
C91 C93 H93A 109.5 . . ?
C91 C93 H93B 109.5 . . ?
C91 C93 H93C 109.5 . . ?
H93A C93 H93B 109.5 . . ?
H93A C93 H93C 109.5 . . ?
H93B C93 H93C 109.5 . . ?
C90 C94 H94 107.5 . . ?
C95 C94 C90 111.1(2) . . ?
C95 C94 H94 107.5 . . ?
C96 C94 C90 113.5(2) . . ?
C96 C94 H94 107.5 . . ?
C96 C94 C95 109.6(2) . . ?
C94 C95 H95A 109.5 . . ?
C94 C95 H95B 109.5 . . ?
C94 C95 H95C 109.5 . . ?
H95A C95 H95B 109.5 . . ?
H95A C95 H95C 109.5 . . ?
H95B C95 H95C 109.5 . . ?
C94 C96 H96A 109.5 . . ?
C94 C96 H96B 109.5 . . ?
C94 C96 H96C 109.5 . . ?
H96A C96 H96B 109.5 . . ?
H96A C96 H96C 109.5 . . ?
H96B C96 H96C 109.5 . . ?
C98 C97 P4 118.54(17) . . ?
C102 C97 P4 122.36(17) . . ?
C102 C97 C98 119.1(2) . . ?
C97 C98 H98 119.8 . . ?
C99 C98 C97 120.5(2) . . ?
C99 C98 H98 119.8 . . ?
C98 C99 H99 120.0 . . ?
C98 C99 C100 120.0(2) . . ?
C100 C99 H99 120.0 . . ?
C99 C100 H100 120.1 . . ?
C101 C100 C99 119.9(2) . . ?
C101 C100 H100 120.1 . . ?
C100 C101 H101 119.8 . . ?
C100 C101 C102 120.3(2) . . ?
C102 C101 H101 119.8 . . ?
C97 C102 C101 120.2(2) . . ?
C97 C102 H102 119.9 . . ?
C101 C102 H102 119.9 . . ?
C104 C103 P4 121.7(2) . . ?
C108 C103 P4 118.9(2) . . ?
C108 C103 C104 119.4(2) . . ?
C103 C104 H104 120.1 . . ?
C105 C104 C103 119.8(3) . . ?
C105 C104 H104 120.1 . . ?
C104 C105 H105 119.6 . . ?
C106 C105 C104 120.8(3) . . ?
C106 C105 H105 119.6 . . ?
C105 C106 H106 120.2 . . ?
C107 C106 C105 119.7(3) . . ?
C107 C106 H106 120.2 . . ?
C106 C107 H107 119.6 . . ?
C106 C107 C108 120.9(3) . . ?
C108 C107 H107 119.6 . . ?
C103 C108 H108 120.2 . . ?
C107 C108 C103 119.5(3) . . ?
C107 C108 H108 120.2 . . ?

loop_
_geom_bond_atom_site_label_1
_geom_bond_atom_site_label_2
_geom_bond_distance
_geom_bond_site_symmetry_2
_geom_bond_publ_flag
Se1 P1 2.1070(6) . ?
P1 C1 1.830(2) . ?
P1 C16 1.820(2) . ?
P1 C22 1.814(2) . ?
N1 C2 1.267(3) . ?
N1 C4 1.425(3) . ?
C1 H1A 0.9900 . ?
C1 H1B 0.9900 . ?
C1 C2 1.516(3) . ?
C2 C3 1.507(3) . ?
C3 H3A 0.9800 . ?
C3 H3B 0.9800 . ?
C3 H3C 0.9800 . ?
C4 C5 1.406(3) . ?
C4 C9 1.406(3) . ?
C5 C6 1.392(3) . ?
C5 C10 1.517(3) . ?
C6 H6 0.9500 . ?
C6 C7 1.374(3) . ?
C7 H7 0.9500 . ?
C7 C8 1.385(3) . ?
C8 H8 0.9500 . ?
C8 C9 1.395(3) . ?
C9 C13 1.512(3) . ?
C10 H10 1.0000 . ?
C10 C11 1.526(3) . ?
C10 C12 1.520(3) . ?
C11 H11A 0.9800 . ?
C11 H11B 0.9800 . ?
C11 H11C 0.9800 . ?
C12 H12A 0.9800 . ?
C12 H12B 0.9800 . ?
C12 H12C 0.9800 . ?
C13 H13 1.0000 . ?
C13 C14 1.529(3) . ?
C13 C15 1.526(4) . ?
C14 H14A 0.9800 . ?
C14 H14B 0.9800 . ?
C14 H14C 0.9800 . ?
C15 H15A 0.9800 . ?
C15 H15B 0.9800 . ?
C15 H15C 0.9800 . ?
C16 C17 1.388(3) . ?
C16 C21 1.391(3) . ?
C17 H17 0.9500 . ?
C17 C18 1.384(3) . ?
C18 H18 0.9500 . ?
C18 C19 1.384(3) . ?
C19 H19 0.9500 . ?
C19 C20 1.375(3) . ?
C20 H20 0.9500 . ?
C20 C21 1.382(3) . ?
C21 H21 0.9500 . ?
C22 C23 1.391(3) . ?
C22 C27 1.392(3) . ?
C23 H23 0.9500 . ?
C23 C24 1.380(3) . ?
C24 H24 0.9500 . ?
C24 C25 1.378(4) . ?
C25 H25 0.9500 . ?
C25 C26 1.378(3) . ?
C26 H26 0.9500 . ?
C26 C27 1.387(3) . ?
C27 H27 0.9500 . ?
Se2 P2 2.1117(6) . ?
P2 C28 1.835(2) . ?
P2 C43 1.816(2) . ?
P2 C49 1.805(2) . ?
N2 C29 1.274(3) . ?
N2 C31 1.427(3) . ?
C28 H28A 0.9900 . ?
C28 H28B 0.9900 . ?
C28 C29 1.508(3) . ?
C29 C30 1.498(3) . ?
C30 H30A 0.9800 . ?
C30 H30B 0.9800 . ?
C30 H30C 0.9800 . ?
C31 C32 1.404(3) . ?
C31 C36 1.404(3) . ?
C32 C33 1.393(3) . ?
C32 C37 1.515(3) . ?
C33 H33 0.9500 . ?
C33 C34 1.381(3) . ?
C34 H34 0.9500 . ?
C34 C35 1.382(3) . ?
C35 H35 0.9500 . ?
C35 C36 1.394(3) . ?
C36 C40 1.519(3) . ?
C37 H37 1.0000 . ?
C37 C38 1.530(3) . ?
C37 C39 1.524(3) . ?
C38 H38A 0.9800 . ?
C38 H38B 0.9800 . ?
C38 H38C 0.9800 . ?
C39 H39A 0.9800 . ?
C39 H39B 0.9800 . ?
C39 H39C 0.9800 . ?
C40 H40 1.0000 . ?
C40 C41 1.521(4) . ?
C40 C42 1.527(4) . ?
C41 H41A 0.9800 . ?
C41 H41B 0.9800 . ?
C41 H41C 0.9800 . ?
C42 H42A 0.9800 . ?
C42 H42B 0.9800 . ?
C42 H42C 0.9800 . ?
C43 C44 1.396(3) . ?
C43 C48 1.390(3) . ?
C44 H44 0.9500 . ?
C44 C45 1.379(3) . ?
C45 H45 0.9500 . ?
C45 C46 1.379(3) . ?
C46 H46 0.9500 . ?
C46 C47 1.382(3) . ?
C47 H47 0.9500 . ?
C47 C48 1.384(3) . ?
C48 H48 0.9500 . ?
C49 C50 1.397(3) . ?
C49 C54 1.389(3) . ?
C50 H50 0.9500 . ?
C50 C51 1.381(3) . ?
C51 H51 0.9500 . ?
C51 C52 1.375(4) . ?
C52 H52 0.9500 . ?
C52 C53 1.377(4) . ?
C53 H53 0.9500 . ?
C53 C54 1.388(3) . ?
C54 H54 0.9500 . ?
Se3 P3 2.1077(6) . ?
P3 C55 1.827(2) . ?
P3 C70 1.818(2) . ?
P3 C76 1.816(2) . ?
N3 C56 1.271(3) . ?
N3 C58 1.431(3) . ?
C55 H55A 0.9900 . ?
C55 H55B 0.9900 . ?
C55 C56 1.516(3) . ?
C56 C57 1.505(3) . ?
C57 H57A 0.9800 . ?
C57 H57B 0.9800 . ?
C57 H57C 0.9800 . ?
C58 C59 1.407(3) . ?
C58 C63 1.401(3) . ?
C59 C60 1.397(3) . ?
C59 C64 1.517(3) . ?
C60 H60 0.9500 . ?
C60 C61 1.381(3) . ?
C61 H61 0.9500 . ?
C61 C62 1.380(3) . ?
C62 H62 0.9500 . ?
C62 C63 1.392(3) . ?
C63 C67 1.519(3) . ?
C64 H64 1.0000 . ?
C64 C65 1.516(3) . ?
C64 C66 1.513(4) . ?
C65 H65A 0.9800 . ?
C65 H65B 0.9800 . ?
C65 H65C 0.9800 . ?
C66 H66A 0.9800 . ?
C66 H66B 0.9800 . ?
C66 H66C 0.9800 . ?
C67 H67 1.0000 . ?
C67 C68 1.524(3) . ?
C67 C69 1.525(3) . ?
C68 H68A 0.9800 . ?
C68 H68B 0.9800 . ?
C68 H68C 0.9800 . ?
C69 H69A 0.9800 . ?
C69 H69B 0.9800 . ?
C69 H69C 0.9800 . ?
C70 C71 1.388(3) . ?
C70 C75 1.392(3) . ?
C71 H71 0.9500 . ?
C71 C72 1.383(3) . ?
C72 H72 0.9500 . ?
C72 C73 1.381(3) . ?
C73 H73 0.9500 . ?
C73 C74 1.381(4) . ?
C74 H74 0.9500 . ?
C74 C75 1.383(3) . ?
C75 H75 0.9500 . ?
C76 C77 1.389(3) . ?
C76 C81 1.391(3) . ?
C77 H77 0.9500 . ?
C77 C78 1.387(3) . ?
C78 H78 0.9500 . ?
C78 C79 1.382(3) . ?
C79 H79 0.9500 . ?
C79 C80 1.379(3) . ?
C80 H80 0.9500 . ?
C80 C81 1.390(3) . ?
C81 H81 0.9500 . ?
Se4 P4 2.1045(6) . ?
P4 C82 1.826(2) . ?
P4 C97 1.817(2) . ?
P4 C103 1.804(2) . ?
N4 C83 1.273(3) . ?
N4 C85 1.431(3) . ?
C82 H82A 0.9900 . ?
C82 H82B 0.9900 . ?
C82 C83 1.506(3) . ?
C83 C84 1.503(3) . ?
C84 H84A 0.9800 . ?
C84 H84B 0.9800 . ?
C84 H84C 0.9800 . ?
C85 C86 1.411(3) . ?
C85 C90 1.399(3) . ?
C86 C87 1.385(3) . ?
C86 C91 1.524(3) . ?
C87 H87 0.9500 . ?
C87 C88 1.385(3) . ?
C88 H88 0.9500 . ?
C88 C89 1.379(3) . ?
C89 H89 0.9500 . ?
C89 C90 1.401(3) . ?
C90 C94 1.521(3) . ?
C91 H91 1.0000 . ?
C91 C92 1.526(3) . ?
C91 C93 1.524(3) . ?
C92 H92A 0.9800 . ?
C92 H92B 0.9800 . ?
C92 H92C 0.9800 . ?
C93 H93A 0.9800 . ?
C93 H93B 0.9800 . ?
C93 H93C 0.9800 . ?
C94 H94 1.0000 . ?
C94 C95 1.520(4) . ?
C94 C96 1.518(3) . ?
C95 H95A 0.9800 . ?
C95 H95B 0.9800 . ?
C95 H95C 0.9800 . ?
C96 H96A 0.9800 . ?
C96 H96B 0.9800 . ?
C96 H96C 0.9800 . ?
C97 C98 1.395(3) . ?
C97 C102 1.383(3) . ?
C98 H98 0.9500 . ?
C98 C99 1.380(3) . ?
C99 H99 0.9500 . ?
C99 C100 1.381(3) . ?
C100 H100 0.9500 . ?
C100 C101 1.380(3) . ?
C101 H101 0.9500 . ?
C101 C102 1.385(3) . ?
C102 H102 0.9500 . ?
C103 C104 1.389(3) . ?
C103 C108 1.388(3) . ?
C104 H104 0.9500 . ?
C104 C105 1.377(4) . ?
C105 H105 0.9500 . ?
C105 C106 1.373(5) . ?
C106 H106 0.9500 . ?
C106 C107 1.364(5) . ?
C107 H107 0.9500 . ?
C107 C108 1.387(4) . ?
C108 H108 0.9500 . ?

loop_
_geom_torsion_atom_site_label_1
_geom_torsion_atom_site_label_2
_geom_torsion_atom_site_label_3
_geom_torsion_atom_site_label_4
_geom_torsion
_geom_torsion_site_symmetry_1
_geom_torsion_site_symmetry_2
_geom_torsion_site_symmetry_3
_geom_torsion_site_symmetry_4
_geom_torsion_publ_flag
Se1 P1 C1 C2 -56.13(17) . . . . ?
Se1 P1 C16 C17 -35.8(2) . . . . ?
Se1 P1 C16 C21 143.85(17) . . . . ?
Se1 P1 C22 C23 -29.1(2) . . . . ?
Se1 P1 C22 C27 153.29(17) . . . . ?
P1 C1 C2 N1 -84.5(2) . . . . ?
P1 C1 C2 C3 94.6(2) . . . . ?
P1 C16 C17 C18 179.8(2) . . . . ?
P1 C16 C21 C20 -179.78(17) . . . . ?
P1 C22 C23 C24 -177.24(19) . . . . ?
P1 C22 C27 C26 176.86(18) . . . . ?
N1 C4 C5 C6 -174.3(2) . . . . ?
N1 C4 C5 C10 2.7(3) . . . . ?
N1 C4 C9 C8 175.3(2) . . . . ?
N1 C4 C9 C13 -3.1(3) . . . . ?
C1 P1 C16 C17 86.5(2) . . . . ?
C1 P1 C16 C21 -93.9(2) . . . . ?
C1 P1 C22 C23 -155.07(18) . . . . ?
C1 P1 C22 C27 27.3(2) . . . . ?
C2 N1 C4 C5 -83.5(3) . . . . ?
C2 N1 C4 C9 102.4(3) . . . . ?
C4 N1 C2 C1 179.17(19) . . . . ?
C4 N1 C2 C3 0.1(3) . . . . ?
C4 C5 C6 C7 -0.5(3) . . . . ?
C4 C5 C10 C11 143.7(2) . . . . ?
C4 C5 C10 C12 -92.2(3) . . . . ?
C4 C9 C13 C14 -157.9(2) . . . . ?
C4 C9 C13 C15 77.0(3) . . . . ?
C5 C4 C9 C8 1.3(3) . . . . ?
C5 C4 C9 C13 -177.1(2) . . . . ?
C5 C6 C7 C8 0.5(4) . . . . ?
C6 C5 C10 C11 -39.4(3) . . . . ?
C6 C5 C10 C12 84.8(3) . . . . ?
C6 C7 C8 C9 0.4(4) . . . . ?
C7 C8 C9 C4 -1.3(3) . . . . ?
C7 C8 C9 C13 177.1(2) . . . . ?
C8 C9 C13 C14 23.8(3) . . . . ?
C8 C9 C13 C15 -101.3(3) . . . . ?
C9 C4 C5 C6 -0.4(3) . . . . ?
C9 C4 C5 C10 176.6(2) . . . . ?
C10 C5 C6 C7 -177.6(2) . . . . ?
C16 P1 C1 C2 -178.32(16) . . . . ?
C16 P1 C22 C23 95.36(19) . . . . ?
C16 P1 C22 C27 -82.2(2) . . . . ?
C16 C17 C18 C19 -0.2(4) . . . . ?
C17 C16 C21 C20 -0.1(3) . . . . ?
C17 C18 C19 C20 0.2(4) . . . . ?
C18 C19 C20 C21 -0.2(4) . . . . ?
C19 C20 C21 C16 0.2(4) . . . . ?
C21 C16 C17 C18 0.1(4) . . . . ?
C22 P1 C1 C2 70.34(18) . . . . ?
C22 P1 C16 C17 -160.9(2) . . . . ?
C22 P1 C16 C21 18.7(2) . . . . ?
C22 C23 C24 C25 -0.2(4) . . . . ?
C23 C22 C27 C26 -0.7(3) . . . . ?
C23 C24 C25 C26 0.4(4) . . . . ?
C24 C25 C26 C27 -0.6(4) . . . . ?
C25 C26 C27 C22 0.8(4) . . . . ?
C27 C22 C23 C24 0.4(4) . . . . ?
Se2 P2 C28 C29 -56.40(18) . . . . ?
Se2 P2 C43 C44 -47.55(19) . . . . ?
Se2 P2 C43 C48 131.62(17) . . . . ?
Se2 P2 C49 C50 169.21(16) . . . . ?
Se2 P2 C49 C54 -12.0(2) . . . . ?
P2 C28 C29 N2 -92.7(2) . . . . ?
P2 C28 C29 C30 88.4(2) . . . . ?
P2 C43 C44 C45 179.33(18) . . . . ?
P2 C43 C48 C47 -179.38(18) . . . . ?
P2 C49 C50 C51 178.18(18) . . . . ?
P2 C49 C54 C53 -179.15(18) . . . . ?
N2 C31 C32 C33 -178.1(2) . . . . ?
N2 C31 C32 C37 1.6(3) . . . . ?
N2 C31 C36 C35 176.9(2) . . . . ?
N2 C31 C36 C40 -2.0(3) . . . . ?
C28 P2 C43 C44 75.44(19) . . . . ?
C28 P2 C43 C48 -105.4(2) . . . . ?
C28 P2 C49 C50 43.2(2) . . . . ?
C28 P2 C49 C54 -138.04(18) . . . . ?
C29 N2 C31 C32 -106.3(2) . . . . ?
C29 N2 C31 C36 79.8(3) . . . . ?
C31 N2 C29 C28 -176.50(18) . . . . ?
C31 N2 C29 C30 2.2(3) . . . . ?
C31 C32 C33 C34 2.2(3) . . . . ?
C31 C32 C37 C38 92.2(3) . . . . ?
C31 C32 C37 C39 -143.5(2) . . . . ?
C31 C36 C40 C41 -125.5(2) . . . . ?
C31 C36 C40 C42 112.2(3) . . . . ?
C32 C31 C36 C35 3.2(3) . . . . ?
C32 C31 C36 C40 -175.7(2) . . . . ?
C32 C33 C34 C35 0.8(4) . . . . ?
C33 C32 C37 C38 -88.1(3) . . . . ?
C33 C32 C37 C39 36.1(3) . . . . ?
C33 C34 C35 C36 -1.9(4) . . . . ?
C34 C35 C36 C31 -0.1(3) . . . . ?
C34 C35 C36 C40 178.8(2) . . . . ?
C35 C36 C40 C41 55.7(3) . . . . ?
C35 C36 C40 C42 -66.7(3) . . . . ?
C36 C31 C32 C33 -4.3(3) . . . . ?
C36 C31 C32 C37 175.4(2) . . . . ?
C37 C32 C33 C34 -177.4(2) . . . . ?
C43 P2 C28 C29 -178.13(17) . . . . ?
C43 P2 C49 C50 -65.7(2) . . . . ?
C43 P2 C49 C54 113.07(19) . . . . ?
C43 C44 C45 C46 0.0(4) . . . . ?
C44 C43 C48 C47 -0.2(3) . . . . ?
C44 C45 C46 C47 -0.1(4) . . . . ?
C45 C46 C47 C48 0.0(4) . . . . ?
C46 C47 C48 C43 0.2(4) . . . . ?
C48 C43 C44 C45 0.1(3) . . . . ?
C49 P2 C28 C29 69.10(19) . . . . ?
C49 P2 C43 C44 -173.20(17) . . . . ?
C49 P2 C43 C48 6.0(2) . . . . ?
C49 C50 C51 C52 0.7(4) . . . . ?
C50 C49 C54 C53 -0.3(3) . . . . ?
C50 C51 C52 C53 0.2(4) . . . . ?
C51 C52 C53 C54 -1.1(4) . . . . ?
C52 C53 C54 C49 1.2(4) . . . . ?
C54 C49 C50 C51 -0.6(3) . . . . ?
Se3 P3 C55 C56 50.94(18) . . . . ?
Se3 P3 C70 C71 -148.68(17) . . . . ?
Se3 P3 C70 C75 31.5(2) . . . . ?
Se3 P3 C76 C77 -159.07(16) . . . . ?
Se3 P3 C76 C81 23.5(2) . . . . ?
P3 C55 C56 N3 81.3(2) . . . . ?
P3 C55 C56 C57 -97.9(2) . . . . ?
P3 C70 C71 C72 -179.60(18) . . . . ?
P3 C70 C75 C74 179.63(19) . . . . ?
P3 C76 C77 C78 -177.07(18) . . . . ?
P3 C76 C81 C80 176.65(18) . . . . ?
N3 C58 C59 C60 -175.7(2) . . . . ?
N3 C58 C59 C64 2.7(3) . . . . ?
N3 C58 C63 C62 174.8(2) . . . . ?
N3 C58 C63 C67 -2.2(3) . . . . ?
C55 P3 C70 C71 -23.1(2) . . . . ?
C55 P3 C70 C75 157.07(18) . . . . ?
C55 P3 C76 C77 78.8(2) . . . . ?
C55 P3 C76 C81 -98.63(19) . . . . ?
C56 N3 C58 C59 -96.2(3) . . . . ?
C56 N3 C58 C63 89.1(3) . . . . ?
C58 N3 C56 C55 -179.34(19) . . . . ?
C58 N3 C56 C57 -0.3(3) . . . . ?
C58 C59 C60 C61 1.2(3) . . . . ?
C58 C59 C64 C65 156.8(2) . . . . ?
C58 C59 C64 C66 -76.6(3) . . . . ?
C58 C63 C67 C68 -152.3(2) . . . . ?
C58 C63 C67 C69 83.1(3) . . . . ?
C59 C58 C63 C62 0.3(3) . . . . ?
C59 C58 C63 C67 -176.7(2) . . . . ?
C59 C60 C61 C62 -0.2(4) . . . . ?
C60 C59 C64 C65 -24.9(3) . . . . ?
C60 C59 C64 C66 101.7(3) . . . . ?
C60 C61 C62 C63 -0.7(4) . . . . ?
C61 C62 C63 C58 0.7(3) . . . . ?
C61 C62 C63 C67 177.6(2) . . . . ?
C62 C63 C67 C68 30.8(3) . . . . ?
C62 C63 C67 C69 -93.8(3) . . . . ?
C63 C58 C59 C60 -1.2(3) . . . . ?
C63 C58 C59 C64 177.2(2) . . . . ?
C64 C59 C60 C61 -177.2(2) . . . . ?
C70 P3 C55 C56 -75.25(18) . . . . ?
C70 P3 C76 C77 -33.2(2) . . . . ?
C70 P3 C76 C81 149.43(18) . . . . ?
C70 C71 C72 C73 -0.5(4) . . . . ?
C71 C70 C75 C74 -0.2(4) . . . . ?
C71 C72 C73 C74 0.7(4) . . . . ?
C72 C73 C74 C75 -0.7(4) . . . . ?
C73 C74 C75 C70 0.4(4) . . . . ?
C75 C70 C71 C72 0.3(3) . . . . ?
C76 P3 C55 C56 173.39(16) . . . . ?
C76 P3 C70 C71 85.7(2) . . . . ?
C76 P3 C70 C75 -94.11(19) . . . . ?
C76 C77 C78 C79 0.5(4) . . . . ?
C77 C76 C81 C80 -0.8(3) . . . . ?
C77 C78 C79 C80 -0.9(4) . . . . ?
C78 C79 C80 C81 0.5(4) . . . . ?
C79 C80 C81 C76 0.4(4) . . . . ?
C81 C76 C77 C78 0.4(3) . . . . ?
Se4 P4 C82 C83 -53.56(19) . . . . ?
Se4 P4 C97 C98 -44.6(2) . . . . ?
Se4 P4 C97 C102 134.33(17) . . . . ?
Se4 P4 C103 C104 157.28(18) . . . . ?
Se4 P4 C103 C108 -24.7(2) . . . . ?
P4 C82 C83 N4 -91.2(2) . . . . ?
P4 C82 C83 C84 88.4(2) . . . . ?
P4 C97 C98 C99 179.01(19) . . . . ?
P4 C97 C102 C101 -178.34(17) . . . . ?
P4 C103 C104 C105 176.8(2) . . . . ?
P4 C103 C108 C107 -177.2(2) . . . . ?
N4 C85 C86 C87 -177.0(2) . . . . ?
N4 C85 C86 C91 1.5(3) . . . . ?
N4 C85 C90 C89 178.3(2) . . . . ?
N4 C85 C90 C94 -3.4(3) . . . . ?
C82 P4 C97 C98 77.9(2) . . . . ?
C82 P4 C97 C102 -103.1(2) . . . . ?
C82 P4 C103 C104 31.2(2) . . . . ?
C82 P4 C103 C108 -150.78(19) . . . . ?
C83 N4 C85 C86 -88.0(3) . . . . ?
C83 N4 C85 C90 97.1(3) . . . . ?
C85 N4 C83 C82 -178.30(19) . . . . ?
C85 N4 C83 C84 2.1(3) . . . . ?
C85 C86 C87 C88 -0.1(3) . . . . ?
C85 C86 C91 C92 153.0(2) . . . . ?
C85 C86 C91 C93 -83.1(3) . . . . ?
C85 C90 C94 C95 -101.9(3) . . . . ?
C85 C90 C94 C96 134.1(2) . . . . ?
C86 C85 C90 C89 3.5(3) . . . . ?
C86 C85 C90 C94 -178.3(2) . . . . ?
C86 C87 C88 C89 1.1(4) . . . . ?
C87 C86 C91 C92 -28.5(3) . . . . ?
C87 C86 C91 C93 95.4(3) . . . . ?
C87 C88 C89 C90 0.2(4) . . . . ?
C88 C89 C90 C85 -2.4(3) . . . . ?
C88 C89 C90 C94 179.3(2) . . . . ?
C89 C90 C94 C95 76.3(3) . . . . ?
C89 C90 C94 C96 -47.7(3) . . . . ?
C90 C85 C86 C87 -2.2(3) . . . . ?
C90 C85 C86 C91 176.3(2) . . . . ?
C91 C86 C87 C88 -178.7(2) . . . . ?
C97 P4 C82 C83 -175.72(17) . . . . ?
C97 P4 C103 C104 -78.2(2) . . . . ?
C97 P4 C103 C108 99.8(2) . . . . ?
C97 C98 C99 C100 -0.8(4) . . . . ?
C98 C97 C102 C101 0.6(3) . . . . ?
C98 C99 C100 C101 1.0(4) . . . . ?
C99 C100 C101 C102 -0.3(4) . . . . ?
C100 C101 C102 C97 -0.5(4) . . . . ?
C102 C97 C98 C99 0.0(4) . . . . ?
C103 P4 C82 C83 73.03(19) . . . . ?
C103 P4 C97 C98 -170.13(18) . . . . ?
C103 P4 C97 C102 8.8(2) . . . . ?
C103 C104 C105 C106 0.9(4) . . . . ?
C104 C103 C108 C107 0.9(4) . . . . ?
C104 C105 C106 C107 -0.4(5) . . . . ?
C105 C106 C107 C108 0.1(5) . . . . ?
C106 C107 C108 C103 -0.4(5) . . . . ?
C108 C103 C104 C105 -1.2(4) . . . . ?
